data_4327974
loop_
_publ_author_name
'Wen-Wen Yang'
'Yu-Wu Zhong'
'Shinpei Yoshikawa'
'Jiang-Yang Shao'
'Shigeyuki Masaoka'
'Ken Sakai'
'Jiannian Yao'
'Masa-aki Haga'

_publ_contact_author_address
;
    Department of Applied Chemistry
    Faculty of Science and Engineering
    Chuo University
    1-13-27 Kasuga, Bunkyo-ku
    Tokyo 112-8551, Japan
;
_publ_contact_author_email mhaga@chem.chuo-u.ac.jp
_publ_contact_author_fax '81 3 3817 1908'
_publ_contact_author_name 'Prof. Masa-aki Haga'
_publ_contact_author_phone '81 3 3817 1908'
_publ_section_title
;
 Tuning of Redox Potentials by Introducing a Cyclometalated Bond to
 Bis-tridentate Ruthenium(II) Complexes Bearing
 Bis(N-methylbenzimidazolyl)benzene or -pyridine Ligands
;
_journal_name_full 'Inorganic Chemistry'
_journal_page_first 890
_journal_page_last 899
_journal_paper_doi 10.1021/ic2016885
_journal_volume 51
_journal_year 2012
_chemical_formula_iupac 'C65 H55 B N8 Ru'
_chemical_formula_moiety 'C39 H32 N7 Ru, C24 H20 B, C2 H3 N'
_chemical_formula_sum 'C65 H55 B N8 Ru'
_chemical_formula_weight 1060.05
_space_group_IT_number 29
_symmetry_cell_setting orthorhombic
_symmetry_space_group_name_Hall 'P 2c -2ac'
_symmetry_space_group_name_H-M 'P c a 21'
_atom_sites_solution_hydrogens geom
_atom_sites_solution_primary direct
_atom_sites_solution_secondary difmap
_audit_creation_date 2010/03/02
_audit_creation_method 'from SHELXL97 and KenX, based on form.cif supplied from IUCr'
_audit_update_record
;
2010-05-12 Manually Edited
;
_cell_angle_alpha 90.00
_cell_angle_beta 90.00
_cell_angle_gamma 90.00
_cell_formula_units_Z 4
_cell_length_a 17.0541(19)
_cell_length_b 14.2024(15)
_cell_length_c 20.996(2)
_cell_measurement_reflns_used 6142
_cell_measurement_temperature 100(2)
_cell_measurement_theta_max 25.70
_cell_measurement_theta_min 2.39
_cell_volume 5085.4(9)
_computing_cell_refinement 'APEX2 (Bruker AXS, 2006)'
_computing_data_collection 'APEX2 (Bruker AXS, 2006)'
_computing_data_reduction 'SAINT (Bruker AXS, 2004)'
_computing_molecular_graphics 'KENX (Sakai, 2002)'
_computing_publication_material
;
SHELXL97, TEXSAN (Molecular Structure Corporation, 2001), 
KENX, and ORTEP (Johnson, 1976)
;
_computing_structure_refinement 'SHELXL97 (Sheldrick, 1997)'
_computing_structure_solution 'SHELXS97 (Sheldrick, 1997)'
_diffrn_ambient_temperature 100
_diffrn_detector_area_resol_mean 8.333
_diffrn_measured_fraction_theta_full 0.999
_diffrn_measured_fraction_theta_max 0.999
_diffrn_measurement_device 'Bruker SMART APEX CCD-detector diffractometer'
_diffrn_measurement_method 'phi and omega scans'
_diffrn_radiation_monochromator graphite
_diffrn_radiation_source 'fine-focus sealed tube'
_diffrn_radiation_type MoK\a
_diffrn_radiation_wavelength 0.71073
_diffrn_reflns_av_R_equivalents 0.0499
_diffrn_reflns_av_sigmaI/netI 0.0733
_diffrn_reflns_limit_h_max 21
_diffrn_reflns_limit_h_min -15
_diffrn_reflns_limit_k_max 15
_diffrn_reflns_limit_k_min -17
_diffrn_reflns_limit_l_max 26
_diffrn_reflns_limit_l_min -25
_diffrn_reflns_number 26023
_diffrn_reflns_theta_full 26.37
_diffrn_reflns_theta_max 26.37
_diffrn_reflns_theta_min 2.10
_exptl_absorpt_coefficient_mu 0.361
_exptl_absorpt_correction_T_max 0.996
_exptl_absorpt_correction_T_min 0.837
_exptl_absorpt_correction_type empirical
_exptl_absorpt_process_details '(SADABS; Sheldrick, G. M., 1996)'
_exptl_crystal_colour red
_exptl_crystal_density_diffrn 1.385
_exptl_crystal_description needle
_exptl_crystal_F_000 2200
_exptl_crystal_size_max 0.30
_exptl_crystal_size_mid 0.03
_exptl_crystal_size_min 0.01
_refine_diff_density_max 0.579
_refine_diff_density_min -0.412
_refine_diff_density_rms 0.063
_refine_ls_abs_structure_details 'Flack (1983), 2899 Friedel pairs'
_refine_ls_abs_structure_Flack -0.05(2)
_refine_ls_extinction_method none
_refine_ls_goodness_of_fit_ref 1.007
_refine_ls_hydrogen_treatment constr
_refine_ls_matrix_type full
_refine_ls_number_parameters 681
_refine_ls_number_reflns 9932
_refine_ls_number_restraints 1
_refine_ls_restrained_S_all 1.007
_refine_ls_R_factor_all 0.0655
_refine_ls_R_factor_gt 0.0383
_refine_ls_shift/su_max 0.001
_refine_ls_shift/su_mean 0.000
_refine_ls_structure_factor_coef Fsqd
_refine_ls_weighting_details 'calc w=1/[\s^2^(Fo^2^)+(0.0298P)^2^+0.9259P] where P=(Fo^2^+2Fc^2^)/3'
_refine_ls_weighting_scheme calc
_refine_ls_wR_factor_gt 0.0690
_refine_ls_wR_factor_ref 0.0771
_reflns_number_gt 7677
_reflns_number_total 9932
_reflns_threshold_expression >2sigma(I)
_cod_data_source_file ic2016885_si_002.cif
_cod_data_source_block tacn
_cod_original_cell_volume 5085.5(10)
_cod_original_sg_symbol_Hall 'P 2c -2ac '
_cod_database_code 4327974

loop_
_symmetry_equiv_pos_as_xyz
'x, y, z'
'-x, -y, z+1/2'
'-x+1/2, y, z+1/2'
'x+1/2, -y, z'

loop_
_atom_site_label
_atom_site_type_symbol
_atom_site_fract_x
_atom_site_fract_y
_atom_site_fract_z
_atom_site_U_iso_or_equiv
_atom_site_adp_type
_atom_site_occupancy
_atom_site_symmetry_multiplicity
_atom_site_calc_flag
_atom_site_refinement_flags
Ru1 Ru 0.361542(14) 0.435763(15) 0.245541(14) 0.01568(6) Uani 1 1 d .
N1 N 0.25170(17) 0.40369(19) 0.21014(14) 0.0193(7) Uani 1 1 d .
N2 N 0.45478(16) 0.51825(19) 0.27481(13) 0.0180(7) Uani 1 1 d .
N3 N 0.33237(17) 0.42084(18) 0.34062(14) 0.0198(7) Uani 1 1 d .
N4 N 0.39748(16) 0.30076(19) 0.26525(13) 0.0187(7) Uani 1 1 d .
N5 N 0.41300(16) 0.39203(18) 0.16102(14) 0.0177(6) Uani 1 1 d .
N6 N 0.35504(17) 0.34295(18) 0.43132(14) 0.0209(7) Uani 1 1 d .
N7 N 0.46810(17) 0.27617(19) 0.10300(14) 0.0201(7) Uani 1 1 d .
N8 N 0.5661(3) 0.2887(3) 0.3830(2) 0.0614(12) Uani 1 1 d .
C1 C 0.2245(2) 0.3162(2) 0.19809(17) 0.0235(8) Uani 1 1 d .
H1 H 0.2570 0.2642 0.2087 0.028 Uiso 1 1 calc R
C2 C 0.1523(2) 0.2980(3) 0.17132(19) 0.0286(9) Uani 1 1 d .
H2 H 0.1357 0.2352 0.1636 0.034 Uiso 1 1 calc R
C3 C 0.1051(2) 0.3729(3) 0.15603(19) 0.0286(10) Uani 1 1 d .
H3 H 0.0547 0.3625 0.1380 0.034 Uiso 1 1 calc R
C4 C 0.1313(2) 0.4637(3) 0.16705(17) 0.0243(8) Uani 1 1 d .
H4 H 0.0991 0.5156 0.1557 0.029 Uiso 1 1 calc R
C5 C 0.2045(2) 0.4798(2) 0.19471(17) 0.0192(8) Uani 1 1 d .
C6 C 0.2415(2) 0.5711(2) 0.20975(16) 0.0208(8) Uani 1 1 d .
C7 C 0.31945(19) 0.5619(2) 0.23089(14) 0.0179(8) Uani 1 1 d .
C8 C 0.36619(19) 0.64088(18) 0.2464(3) 0.0206(6) Uani 1 1 d .
C9 C 0.3326(2) 0.7328(2) 0.2407(2) 0.0250(8) Uani 1 1 d .
C10 C 0.2542(2) 0.7381(2) 0.22405(17) 0.0277(9) Uani 1 1 d .
H10 H 0.2306 0.7987 0.2235 0.033 Uiso 1 1 calc R
C11 C 0.2070(2) 0.6615(3) 0.20800(18) 0.0267(9) Uani 1 1 d .
C12 C 0.4438(2) 0.6157(2) 0.27079(17) 0.0205(8) Uani 1 1 d .
C13 C 0.5032(2) 0.6739(3) 0.29220(19) 0.0281(9) Uani 1 1 d .
H13 H 0.4966 0.7402 0.2892 0.034 Uiso 1 1 calc R
C14 C 0.5713(3) 0.6389(3) 0.31765(19) 0.0314(10) Uani 1 1 d .
H14 H 0.6117 0.6803 0.3312 0.038 Uiso 1 1 calc R
C15 C 0.5804(2) 0.5426(3) 0.32326(19) 0.0332(10) Uani 1 1 d .
H15 H 0.6266 0.5165 0.3415 0.040 Uiso 1 1 calc R
C16 C 0.5208(2) 0.4855(3) 0.30164(17) 0.0254(9) Uani 1 1 d .
H16 H 0.5267 0.4193 0.3060 0.031 Uiso 1 1 calc R
C17 C 0.1240(2) 0.6828(3) 0.1869(2) 0.0408(11) Uani 1 1 d .
H17A H 0.1125 0.7495 0.1946 0.061 Uiso 1 1 calc R
H17B H 0.0873 0.6438 0.2112 0.061 Uiso 1 1 calc R
H17C H 0.1186 0.6690 0.1414 0.061 Uiso 1 1 calc R
C18 C 0.3773(2) 0.8239(2) 0.2478(3) 0.0396(10) Uani 1 1 d .
H18A H 0.3430 0.8768 0.2368 0.059 Uiso 1 1 calc R
H18B H 0.4227 0.8234 0.2192 0.059 Uiso 1 1 calc R
H18C H 0.3952 0.8305 0.2919 0.059 Uiso 1 1 calc R
C19 C 0.30848(19) 0.4777(2) 0.39115(17) 0.0178(8) Uani 1 1 d .
C20 C 0.2753(2) 0.5669(2) 0.39198(17) 0.0219(8) Uani 1 1 d .
H20 H 0.2659 0.6009 0.3538 0.026 Uiso 1 1 calc R
C21 C 0.2565(2) 0.6043(3) 0.45135(19) 0.0244(8) Uani 1 1 d .
H21 H 0.2330 0.6649 0.4536 0.029 Uiso 1 1 calc R
C22 C 0.2711(2) 0.5553(2) 0.50749(18) 0.0270(9) Uani 1 1 d .
H22 H 0.2580 0.5838 0.5470 0.032 Uiso 1 1 calc R
C23 C 0.3040(2) 0.4666(2) 0.50742(19) 0.0250(8) Uani 1 1 d .
H23 H 0.3134 0.4329 0.5457 0.030 Uiso 1 1 calc R
C24 C 0.3225(2) 0.4295(2) 0.44826(17) 0.0201(8) Uani 1 1 d .
C25 C 0.3582(2) 0.3406(2) 0.36659(17) 0.0192(7) Uani 1 1 d .
C26 C 0.3868(2) 0.2658(2) 0.32468(17) 0.0184(8) Uani 1 1 d .
C27 C 0.3997(2) 0.1713(2) 0.33817(19) 0.0265(9) Uani 1 1 d .
H27 H 0.3906 0.1466 0.3796 0.032 Uiso 1 1 calc R
C28 C 0.4264(2) 0.1143(3) 0.28907(19) 0.0281(9) Uani 1 1 d .
H28 H 0.4356 0.0493 0.2970 0.034 Uiso 1 1 calc R
C29 C 0.4399(2) 0.1502(2) 0.22880(18) 0.0289(10) Uani 1 1 d .
H29 H 0.4591 0.1109 0.1957 0.035 Uiso 1 1 calc R
C30 C 0.4246(2) 0.2448(2) 0.21774(17) 0.0206(8) Uani 1 1 d .
C31 C 0.4339(2) 0.3000(2) 0.15988(18) 0.0201(8) Uani 1 1 d .
C32 C 0.4699(2) 0.3575(2) 0.06623(17) 0.0201(8) Uani 1 1 d .
C33 C 0.4989(2) 0.3747(2) 0.00506(17) 0.0244(9) Uani 1 1 d .
H33 H 0.5231 0.3265 -0.0195 0.029 Uiso 1 1 calc R
C34 C 0.4907(2) 0.4653(3) -0.01795(19) 0.0254(9) Uani 1 1 d .
H34 H 0.5101 0.4800 -0.0592 0.030 Uiso 1 1 calc R
C35 C 0.4544(2) 0.5363(3) 0.01819(19) 0.0256(9) Uani 1 1 d .
H35 H 0.4488 0.5974 0.0004 0.031 Uiso 1 1 calc R
C36 C 0.4268(2) 0.5192(2) 0.07875(17) 0.0206(8) Uani 1 1 d .
H36 H 0.4029 0.5676 0.1032 0.025 Uiso 1 1 calc R
C37 C 0.43531(18) 0.4285(2) 0.10280(16) 0.0179(7) Uani 1 1 d .
C38 C 0.3871(2) 0.2734(3) 0.47616(18) 0.0259(9) Uani 1 1 d .
H38A H 0.3504 0.2206 0.4803 0.039 Uiso 1 1 calc R
H38B H 0.3946 0.3030 0.5179 0.039 Uiso 1 1 calc R
H38C H 0.4375 0.2503 0.4602 0.039 Uiso 1 1 calc R
C39 C 0.4941(2) 0.1832(2) 0.08212(19) 0.0280(9) Uani 1 1 d .
H39A H 0.5350 0.1601 0.1110 0.042 Uiso 1 1 calc R
H39B H 0.5153 0.1876 0.0388 0.042 Uiso 1 1 calc R
H39C H 0.4496 0.1396 0.0825 0.042 Uiso 1 1 calc R
C40 C 0.3440(2) 0.9456(2) 0.49466(19) 0.0220(8) Uani 1 1 d .
C41 C 0.4072(2) 1.0024(3) 0.47542(19) 0.0268(9) Uani 1 1 d .
H41 H 0.4094 1.0654 0.4906 0.032 Uiso 1 1 calc R
C42 C 0.4662(2) 0.9716(3) 0.4356(2) 0.0301(10) Uani 1 1 d .
H42 H 0.5090 1.0119 0.4259 0.036 Uiso 1 1 calc R
C43 C 0.4629(2) 0.8816(3) 0.40968(19) 0.0293(9) Uani 1 1 d .
H43 H 0.5032 0.8598 0.3822 0.035 Uiso 1 1 calc R
C44 C 0.4010(2) 0.8256(3) 0.42447(19) 0.0285(10) Uani 1 1 d .
H44 H 0.3970 0.7647 0.4060 0.034 Uiso 1 1 calc R
C45 C 0.3431(2) 0.8568(2) 0.46648(18) 0.0243(9) Uani 1 1 d .
H45 H 0.3011 0.8154 0.4764 0.029 Uiso 1 1 calc R
C46 C 0.2438(2) 1.0867(2) 0.51414(18) 0.0242(9) Uani 1 1 d .
C47 C 0.2291(2) 1.0957(3) 0.4489(2) 0.0283(9) Uani 1 1 d .
H47 H 0.2405 1.0438 0.4219 0.034 Uiso 1 1 calc R
C48 C 0.1986(2) 1.1770(3) 0.4217(2) 0.0321(10) Uani 1 1 d .
H48 H 0.1893 1.1800 0.3772 0.039 Uiso 1 1 calc R
C49 C 0.1818(2) 1.2540(3) 0.4603(2) 0.0304(9) Uani 1 1 d .
H49 H 0.1607 1.3099 0.4424 0.037 Uiso 1 1 calc R
C50 C 0.1959(2) 1.2485(3) 0.5248(2) 0.0304(10) Uani 1 1 d .
H50 H 0.1852 1.3011 0.5514 0.037 Uiso 1 1 calc R
C51 C 0.2258(2) 1.1659(2) 0.55106(19) 0.0251(9) Uani 1 1 d .
H51 H 0.2344 1.1632 0.5957 0.030 Uiso 1 1 calc R
C52 C 0.3138(2) 1.0077(2) 0.61593(19) 0.0248(9) Uani 1 1 d .
C53 C 0.2641(2) 1.0183(3) 0.6689(2) 0.0330(9) Uani 1 1 d .
H53 H 0.2094 1.0094 0.6627 0.040 Uiso 1 1 calc R
C54 C 0.2899(3) 1.0412(3) 0.7301(2) 0.0406(12) Uani 1 1 d .
H54 H 0.2533 1.0488 0.7638 0.049 Uiso 1 1 calc R
C55 C 0.3695(2) 1.0529(2) 0.7411(3) 0.0420(10) Uani 1 1 d .
H55 H 0.3884 1.0682 0.7824 0.050 Uiso 1 1 calc R
C56 C 0.4207(3) 1.0416(3) 0.6907(2) 0.0373(11) Uani 1 1 d .
H56 H 0.4753 1.0496 0.6976 0.045 Uiso 1 1 calc R
C57 C 0.3938(2) 1.0189(2) 0.6302(2) 0.0301(10) Uani 1 1 d .
H57 H 0.4311 1.0107 0.5971 0.036 Uiso 1 1 calc R
C58 C 0.2058(2) 0.9120(2) 0.55276(18) 0.0230(8) Uani 1 1 d .
C59 C 0.1273(2) 0.9306(3) 0.5369(2) 0.0303(9) Uani 1 1 d .
H59 H 0.1141 0.9898 0.5188 0.036 Uiso 1 1 calc R
C60 C 0.0682(2) 0.8645(3) 0.5469(2) 0.0344(10) Uani 1 1 d .
H60 H 0.0155 0.8798 0.5365 0.041 Uiso 1 1 calc R
C61 C 0.0854(2) 0.7773(3) 0.57175(19) 0.0271(9) Uani 1 1 d .
H61 H 0.0450 0.7323 0.5783 0.033 Uiso 1 1 calc R
C62 C 0.1616(2) 0.7563(3) 0.58696(19) 0.0272(9) Uani 1 1 d .
H62 H 0.1745 0.6961 0.6037 0.033 Uiso 1 1 calc R
C63 C 0.2197(2) 0.8228(2) 0.57794(18) 0.0231(8) Uani 1 1 d .
H63 H 0.2719 0.8068 0.5895 0.028 Uiso 1 1 calc R
C64 C 0.6093(3) 0.2283(3) 0.3763(2) 0.0412(11) Uani 1 1 d .
C65 C 0.6645(3) 0.1517(3) 0.3694(3) 0.0575(14) Uani 1 1 d .
H65A H 0.7167 0.1771 0.3605 0.086 Uiso 1 1 calc R
H65B H 0.6480 0.1109 0.3342 0.086 Uiso 1 1 calc R
H65C H 0.6661 0.1150 0.4089 0.086 Uiso 1 1 calc R
B1 B 0.2776(2) 0.9874(3) 0.5441(2) 0.0228(9) Uani 1 1 d .

loop_
_atom_site_aniso_label
_atom_site_aniso_U_11
_atom_site_aniso_U_22
_atom_site_aniso_U_33
_atom_site_aniso_U_23
_atom_site_aniso_U_13
_atom_site_aniso_U_12
Ru1 0.01753(11) 0.01492(11) 0.01458(11) 0.00045(18) 0.00057(17) 0.00054(12)
N1 0.0166(15) 0.0216(15) 0.0198(17) -0.0017(12) 0.0011(13) -0.0008(12)
N2 0.0200(17) 0.0221(16) 0.0117(15) 0.0037(12) 0.0001(12) 0.0026(13)
N3 0.0215(16) 0.0183(15) 0.0198(17) -0.0001(12) -0.0006(12) -0.0010(12)
N4 0.0177(15) 0.0193(15) 0.0191(19) 0.0010(11) -0.0008(11) 0.0005(13)
N5 0.0175(16) 0.0179(15) 0.0177(16) 0.0005(12) 0.0004(12) 0.0002(12)
N6 0.0253(17) 0.0200(15) 0.0173(16) 0.0021(12) 0.0023(14) 0.0038(13)
N7 0.0240(17) 0.0187(15) 0.0176(17) -0.0018(12) 0.0021(13) 0.0005(13)
N8 0.056(3) 0.054(3) 0.075(3) 0.006(2) -0.016(2) 0.004(2)
C1 0.026(2) 0.0208(19) 0.024(2) -0.0022(16) 0.0027(17) -0.0015(16)
C2 0.026(2) 0.030(2) 0.030(2) -0.0047(17) 0.0034(17) -0.0111(17)
C3 0.022(2) 0.043(3) 0.021(2) -0.0022(18) -0.0017(17) -0.007(2)
C4 0.023(2) 0.030(2) 0.020(2) 0.0033(15) 0.0005(17) 0.0026(17)
C5 0.020(2) 0.0233(19) 0.014(2) 0.0025(15) 0.0021(15) 0.0007(16)
C6 0.026(2) 0.0176(18) 0.019(2) 0.0002(15) 0.0038(15) 0.0032(16)
C7 0.0229(17) 0.0209(16) 0.010(2) 0.0007(14) 0.0031(12) 0.0003(15)
C8 0.0271(16) 0.0223(14) 0.0122(14) -0.002(3) 0.001(2) -0.0031(14)
C9 0.040(2) 0.0162(15) 0.019(2) 0.002(2) -0.003(2) -0.0011(13)
C10 0.038(2) 0.0194(19) 0.025(2) 0.0025(15) 0.0026(17) 0.0058(17)
C11 0.023(2) 0.033(2) 0.024(2) 0.0062(17) -0.0005(17) 0.0051(17)
C12 0.026(2) 0.0217(19) 0.0135(18) -0.0060(14) 0.0015(15) -0.0087(16)
C13 0.035(2) 0.025(2) 0.024(2) -0.0036(17) 0.0056(18) -0.0076(18)
C14 0.028(2) 0.044(3) 0.022(2) -0.011(2) -0.0012(18) -0.014(2)
C15 0.025(2) 0.056(3) 0.019(2) -0.0022(19) -0.0033(18) 0.000(2)
C16 0.023(2) 0.034(2) 0.020(2) 0.0008(17) -0.0001(16) -0.0001(18)
C17 0.030(3) 0.038(2) 0.055(3) 0.005(2) -0.001(2) 0.010(2)
C18 0.058(3) 0.0201(16) 0.041(2) 0.010(3) -0.016(3) -0.0069(16)
C19 0.0152(18) 0.0200(18) 0.018(2) -0.0031(15) 0.0013(15) -0.0035(15)
C20 0.025(2) 0.0194(18) 0.021(2) -0.0002(16) 0.0007(15) -0.0040(16)
C21 0.023(2) 0.0213(19) 0.028(2) -0.0059(16) -0.0003(17) 0.0028(16)
C22 0.030(3) 0.031(2) 0.020(2) -0.0095(17) 0.0052(17) 0.0002(17)
C23 0.027(2) 0.029(2) 0.019(2) 0.0004(16) 0.0001(16) -0.0032(16)
C24 0.0182(18) 0.0221(19) 0.020(2) 0.0008(16) 0.0007(15) -0.0016(16)
C25 0.0165(18) 0.0211(17) 0.0201(19) -0.0013(14) 0.0009(16) 0.0001(16)
C26 0.0162(19) 0.0199(18) 0.019(2) -0.0008(15) 0.0012(14) 0.0002(14)
C27 0.034(2) 0.0199(19) 0.026(2) 0.0049(16) 0.0012(17) 0.0004(17)
C28 0.039(3) 0.0164(19) 0.029(2) 0.0034(17) 0.0028(18) 0.0051(18)
C29 0.040(2) 0.0196(19) 0.027(3) -0.0009(15) 0.0020(17) 0.0066(17)
C30 0.021(2) 0.0204(19) 0.021(2) -0.0007(15) 0.0004(15) -0.0012(16)
C31 0.0189(19) 0.0214(18) 0.020(2) -0.0032(15) -0.0013(15) 0.0004(16)
C32 0.0170(19) 0.0262(19) 0.017(2) 0.0002(15) -0.0022(15) -0.0028(16)
C33 0.024(2) 0.030(2) 0.018(2) -0.0047(16) 0.0014(16) -0.0014(18)
C34 0.027(2) 0.033(2) 0.016(2) 0.0015(16) 0.0004(17) -0.0055(18)
C35 0.027(2) 0.027(2) 0.023(2) 0.0058(16) -0.0019(18) -0.0016(17)
C36 0.023(2) 0.0171(18) 0.021(2) -0.0018(15) -0.0049(16) -0.0005(15)
C37 0.0135(17) 0.0226(19) 0.0177(18) -0.0030(15) -0.0033(14) -0.0011(15)
C38 0.031(2) 0.028(2) 0.018(2) 0.0043(16) -0.0013(16) 0.0053(17)
C39 0.038(2) 0.024(2) 0.022(2) -0.0035(16) 0.0044(18) 0.0092(18)
C40 0.022(2) 0.0195(19) 0.025(2) 0.0051(16) -0.0068(15) 0.0025(15)
C41 0.028(2) 0.0221(19) 0.030(2) 0.0057(17) -0.0028(17) -0.0015(18)
C42 0.020(2) 0.035(2) 0.035(3) 0.0085(19) -0.0019(18) -0.0043(17)
C43 0.028(2) 0.039(2) 0.020(2) 0.0038(18) 0.0017(17) 0.0058(19)
C44 0.036(3) 0.023(2) 0.026(2) -0.0053(18) -0.0044(19) 0.005(2)
C45 0.028(2) 0.023(2) 0.022(2) 0.0034(15) -0.0048(16) -0.0023(16)
C46 0.025(2) 0.0181(18) 0.030(3) 0.0023(14) -0.005(2) -0.0015(17)
C47 0.029(2) 0.0217(19) 0.035(2) 0.0001(17) -0.0054(18) 0.0022(17)
C48 0.034(2) 0.030(2) 0.032(3) 0.0048(18) -0.0069(19) 0.0038(19)
C49 0.023(2) 0.020(2) 0.048(3) 0.0059(18) -0.0065(19) 0.0029(16)
C50 0.026(2) 0.025(2) 0.040(3) 0.0027(18) 0.0051(19) 0.0028(17)
C51 0.021(2) 0.026(2) 0.029(2) 0.0022(17) 0.0019(17) -0.0022(16)
C52 0.029(2) 0.0146(18) 0.030(2) 0.0015(16) -0.0054(17) -0.0008(16)
C53 0.034(2) 0.033(2) 0.032(2) 0.0030(19) -0.0020(19) -0.0024(19)
C54 0.058(3) 0.036(2) 0.028(3) -0.0016(17) -0.003(2) -0.001(2)
C55 0.059(3) 0.0317(18) 0.035(3) -0.008(3) -0.024(3) 0.004(2)
C56 0.040(3) 0.028(2) 0.044(3) -0.0056(19) -0.021(2) 0.0060(19)
C57 0.034(2) 0.016(2) 0.040(3) -0.0020(17) -0.0073(19) 0.0046(17)
C58 0.025(2) 0.0216(19) 0.022(2) -0.0038(15) 0.0024(16) -0.0009(16)
C59 0.026(2) 0.022(2) 0.043(3) 0.0031(18) -0.0008(19) -0.0002(18)
C60 0.022(2) 0.032(2) 0.050(3) -0.002(2) -0.003(2) 0.0039(19)
C61 0.027(2) 0.023(2) 0.031(2) -0.0019(18) 0.0009(18) -0.0066(18)
C62 0.033(2) 0.024(2) 0.025(2) 0.0034(16) 0.0030(17) -0.0033(17)
C63 0.025(2) 0.0194(19) 0.025(2) 0.0003(15) -0.0016(16) 0.0036(16)
C64 0.038(3) 0.040(3) 0.045(3) 0.010(2) -0.013(2) -0.010(2)
C65 0.065(4) 0.046(3) 0.061(4) 0.000(3) -0.010(3) 0.011(3)
B1 0.021(2) 0.020(2) 0.027(3) 0.0028(19) -0.0010(18) -0.0024(18)

loop_
_atom_type_symbol
_atom_type_description
_atom_type_scat_dispersion_real
_atom_type_scat_dispersion_imag
_atom_type_scat_source
C C 0.0033 0.0016 'International Tables Vol C Tables 4.2.6.8 and 6.1.1.4'
H H 0.0000 0.0000 'International Tables Vol C Tables 4.2.6.8 and 6.1.1.4'
N N 0.0061 0.0033 'International Tables Vol C Tables 4.2.6.8 and 6.1.1.4'
B B 0.0013 0.0007 'International Tables Vol C Tables 4.2.6.8 and 6.1.1.4'
Ru Ru -1.2594 0.8363 'International Tables Vol C Tables 4.2.6.8 and 6.1.1.4'

loop_
_geom_angle_atom_site_label_1
_geom_angle_atom_site_label_2
_geom_angle_atom_site_label_3
_geom_angle
C7 Ru1 N4 175.22(12)
C7 Ru1 N1 79.20(12)
N4 Ru1 N1 97.88(11)
C7 Ru1 N3 99.06(11)
N4 Ru1 N3 77.40(11)
N1 Ru1 N3 96.11(11)
C7 Ru1 N2 79.04(12)
N4 Ru1 N2 103.85(11)
N1 Ru1 N2 158.23(10)
N3 Ru1 N2 87.49(11)
C7 Ru1 N5 107.17(11)
N4 Ru1 N5 76.51(11)
N1 Ru1 N5 90.56(11)
N3 Ru1 N5 153.71(11)
N2 Ru1 N5 95.65(11)
C1 N1 C5 118.3(3)
C1 N1 Ru1 125.6(2)
C5 N1 Ru1 116.0(2)
C16 N2 C12 118.7(3)
C16 N2 Ru1 125.0(2)
C12 N2 Ru1 116.1(2)
C25 N3 C19 106.2(3)
C25 N3 Ru1 113.7(2)
C19 N3 Ru1 138.2(2)
C26 N4 C30 120.5(3)
C26 N4 Ru1 119.1(2)
C30 N4 Ru1 120.0(2)
C31 N5 C37 105.9(3)
C31 N5 Ru1 114.5(2)
C37 N5 Ru1 139.6(2)
C25 N6 C24 107.0(3)
C25 N6 C38 127.5(3)
C24 N6 C38 125.2(3)
C31 N7 C32 106.7(3)
C31 N7 C39 127.9(3)
C32 N7 C39 125.3(3)
N1 C1 C2 123.8(3)
N1 C1 H1 118.1
C2 C1 H1 118.1
C3 C2 C1 118.3(3)
C3 C2 H2 120.8
C1 C2 H2 120.8
C2 C3 C4 119.5(4)
C2 C3 H3 120.2
C4 C3 H3 120.2
C3 C4 C5 120.7(3)
C3 C4 H4 119.6
C5 C4 H4 119.6
N1 C5 C4 119.3(3)
N1 C5 C6 112.8(3)
C4 C5 C6 127.9(3)
C7 C6 C11 119.1(3)
C7 C6 C5 112.9(3)
C11 C6 C5 128.0(3)
C6 C7 C8 122.1(3)
C6 C7 Ru1 118.8(2)
C8 C7 Ru1 118.9(2)
C7 C8 C9 118.6(3)
C7 C8 C12 113.4(3)
C9 C8 C12 128.0(3)
C10 C9 C8 117.3(3)
C10 C9 C18 117.8(3)
C8 C9 C18 124.8(3)
C9 C10 C11 125.2(3)
C9 C10 H10 117.4
C11 C10 H10 117.4
C10 C11 C6 117.5(3)
C10 C11 C17 117.0(3)
C6 C11 C17 125.4(3)
C13 C12 N2 118.3(3)
C13 C12 C8 129.0(3)
N2 C12 C8 112.6(3)
C14 C13 C12 122.0(4)
C14 C13 H13 119.0
C12 C13 H13 119.0
C13 C14 C15 119.2(4)
C13 C14 H14 120.4
C15 C14 H14 120.4
C16 C15 C14 118.1(4)
C16 C15 H15 120.9
C14 C15 H15 120.9
N2 C16 C15 123.6(4)
N2 C16 H16 118.2
C15 C16 H16 118.2
C11 C17 H17A 109.5
C11 C17 H17B 109.5
H17A C17 H17B 109.5
C11 C17 H17C 109.5
H17A C17 H17C 109.5
H17B C17 H17C 109.5
C9 C18 H18A 109.5
C9 C18 H18B 109.5
H18A C18 H18B 109.5
C9 C18 H18C 109.5
H18A C18 H18C 109.5
H18B C18 H18C 109.5
C20 C19 N3 131.1(3)
C20 C19 C24 120.3(3)
N3 C19 C24 108.6(3)
C19 C20 C21 117.0(3)
C19 C20 H20 121.5
C21 C20 H20 121.5
C22 C21 C20 121.8(3)
C22 C21 H21 119.1
C20 C21 H21 119.1
C23 C22 C21 121.9(3)
C23 C22 H22 119.0
C21 C22 H22 119.0
C22 C23 C24 116.2(3)
C22 C23 H23 121.9
C24 C23 H23 121.9
C23 C24 N6 130.9(3)
C23 C24 C19 122.8(3)
N6 C24 C19 106.3(3)
N3 C25 N6 111.9(3)
N3 C25 C26 118.9(3)
N6 C25 C26 129.2(3)
N4 C26 C27 121.4(3)
N4 C26 C25 109.4(3)
C27 C26 C25 129.2(3)
C28 C27 C26 117.7(3)
C28 C27 H27 121.2
C26 C27 H27 121.2
C29 C28 C27 121.2(3)
C29 C28 H28 119.4
C27 C28 H28 119.4
C28 C29 C30 118.6(3)
C28 C29 H29 120.7
C30 C29 H29 120.7
N4 C30 C29 120.5(3)
N4 C30 C31 109.6(3)
C29 C30 C31 129.9(3)
N5 C31 N7 111.4(3)
N5 C31 C30 118.4(3)
N7 C31 C30 129.8(3)
N7 C32 C33 131.6(3)
N7 C32 C37 106.6(3)
C33 C32 C37 121.8(3)
C34 C33 C32 116.7(3)
C34 C33 H33 121.7
C32 C33 H33 121.7
C33 C34 C35 121.6(4)
C33 C34 H34 119.2
C35 C34 H34 119.2
C36 C35 C34 121.5(3)
C36 C35 H35 119.3
C34 C35 H35 119.3
C35 C36 C37 117.6(3)
C35 C36 H36 121.2
C37 C36 H36 121.2
N5 C37 C36 129.8(3)
N5 C37 C32 109.3(3)
C36 C37 C32 120.8(3)
N6 C38 H38A 109.5
N6 C38 H38B 109.5
H38A C38 H38B 109.5
N6 C38 H38C 109.5
H38A C38 H38C 109.5
H38B C38 H38C 109.5
N7 C39 H39A 109.5
N7 C39 H39B 109.5
H39A C39 H39B 109.5
N7 C39 H39C 109.5
H39A C39 H39C 109.5
H39B C39 H39C 109.5
C45 C40 C41 114.0(4)
C45 C40 B1 125.9(3)
C41 C40 B1 120.1(3)
C42 C41 C40 123.4(4)
C42 C41 H41 118.3
C40 C41 H41 118.3
C41 C42 C43 120.0(4)
C41 C42 H42 120.0
C43 C42 H42 120.0
C44 C43 C42 118.7(4)
C44 C43 H43 120.7
C42 C43 H43 120.7
C43 C44 C45 120.6(4)
C43 C44 H44 119.7
C45 C44 H44 119.7
C40 C45 C44 123.2(4)
C40 C45 H45 118.4
C44 C45 H45 118.4
C47 C46 C51 115.5(4)
C47 C46 B1 121.0(3)
C51 C46 B1 123.6(3)
C48 C47 C46 123.0(4)
C48 C47 H47 118.5
C46 C47 H47 118.5
C47 C48 C49 119.5(4)
C47 C48 H48 120.3
C49 C48 H48 120.3
C50 C49 C48 119.5(4)
C50 C49 H49 120.3
C48 C49 H49 120.3
C49 C50 C51 120.1(4)
C49 C50 H50 120.0
C51 C50 H50 120.0
C50 C51 C46 122.5(4)
C50 C51 H51 118.7
C46 C51 H51 118.7
C57 C52 C53 113.8(4)
C57 C52 B1 125.2(3)
C53 C52 B1 121.0(3)
C54 C53 C52 124.2(4)
C54 C53 H53 117.9
C52 C53 H53 117.9
C55 C54 C53 119.3(5)
C55 C54 H54 120.3
C53 C54 H54 120.3
C56 C55 C54 118.5(5)
C56 C55 H55 120.7
C54 C55 H55 120.7
C55 C56 C57 121.3(4)
C55 C56 H56 119.4
C57 C56 H56 119.4
C56 C57 C52 122.8(4)
C56 C57 H57 118.6
C52 C57 H57 118.6
C63 C58 C59 115.1(3)
C63 C58 B1 120.6(3)
C59 C58 B1 124.3(3)
C60 C59 C58 121.8(4)
C60 C59 H59 119.1
C58 C59 H59 119.1
C61 C60 C59 120.7(4)
C61 C60 H60 119.7
C59 C60 H60 119.7
C62 C61 C60 119.1(4)
C62 C61 H61 120.4
C60 C61 H61 120.4
C61 C62 C63 119.9(4)
C61 C62 H62 120.0
C63 C62 H62 120.0
C62 C63 C58 123.4(4)
C62 C63 H63 118.3
C58 C63 H63 118.3
N8 C64 C65 178.6(5)
C64 C65 H65A 109.5
C64 C65 H65B 109.5
H65A C65 H65B 109.5
C64 C65 H65C 109.5
H65A C65 H65C 109.5
H65B C65 H65C 109.5
C58 B1 C40 110.4(3)
C58 B1 C46 109.9(3)
C40 B1 C46 108.0(3)
C58 B1 C52 107.0(3)
C40 B1 C52 112.4(3)
C46 B1 C52 109.2(3)

loop_
_geom_bond_atom_site_label_1
_geom_bond_atom_site_label_2
_geom_bond_distance
Ru1 C7 1.955(3)
Ru1 N4 2.055(3)
Ru1 N1 2.066(3)
Ru1 N3 2.068(3)
Ru1 N2 2.068(3)
Ru1 N5 2.075(3)
N1 C1 1.350(4)
N1 C5 1.385(4)
N2 C16 1.342(4)
N2 C12 1.399(4)
N3 C25 1.337(4)
N3 C19 1.394(4)
N4 C26 1.355(4)
N4 C30 1.357(4)
N5 C31 1.355(4)
N5 C37 1.381(4)
N6 C25 1.361(4)
N6 C24 1.395(4)
N6 C38 1.469(4)
N7 C31 1.371(4)
N7 C32 1.390(4)
N7 C39 1.460(4)
N8 C64 1.140(5)
C1 C2 1.377(5)
C1 H1 0.9500
C2 C3 1.372(5)
C2 H2 0.9500
C3 C4 1.385(5)
C3 H3 0.9500
C4 C5 1.396(5)
C4 H4 0.9500
C5 C6 1.476(5)
C6 C7 1.408(5)
C6 C11 1.413(5)
C7 C8 1.414(4)
C8 C9 1.431(4)
C8 C12 1.464(5)
C9 C10 1.384(5)
C9 C18 1.509(4)
C10 C11 1.394(5)
C10 H10 0.9500
C11 C17 1.512(5)
C12 C13 1.383(5)
C13 C14 1.372(6)
C13 H13 0.9500
C14 C15 1.381(5)
C14 H14 0.9500
C15 C16 1.379(5)
C15 H15 0.9500
C16 H16 0.9500
C17 H17A 0.9800
C17 H17B 0.9800
C17 H17C 0.9800
C18 H18A 0.9800
C18 H18B 0.9800
C18 H18C 0.9800
C19 C20 1.388(5)
C19 C24 1.401(5)
C20 C21 1.393(5)
C20 H20 0.9500
C21 C22 1.391(5)
C21 H21 0.9500
C22 C23 1.380(5)
C22 H22 0.9500
C23 C24 1.386(5)
C23 H23 0.9500
C25 C26 1.464(5)
C26 C27 1.389(5)
C27 C28 1.388(5)
C27 H27 0.9500
C28 C29 1.384(5)
C28 H28 0.9500
C29 C30 1.388(5)
C29 H29 0.9500
C30 C31 1.455(5)
C32 C33 1.398(5)
C32 C37 1.399(5)
C33 C34 1.381(5)
C33 H33 0.9500
C34 C35 1.405(5)
C34 H34 0.9500
C35 C36 1.377(5)
C35 H35 0.9500
C36 C37 1.390(5)
C36 H36 0.9500
C38 H38A 0.9800
C38 H38B 0.9800
C38 H38C 0.9800
C39 H39A 0.9800
C39 H39B 0.9800
C39 H39C 0.9800
C40 C45 1.394(5)
C40 C41 1.406(5)
C40 B1 1.646(6)
C41 C42 1.379(5)
C41 H41 0.9500
C42 C43 1.390(5)
C42 H42 0.9500
C43 C44 1.358(5)
C43 H43 0.9500
C44 C45 1.395(5)
C44 H44 0.9500
C45 H45 0.9500
C46 C47 1.399(6)
C46 C51 1.400(5)
C46 B1 1.649(5)
C47 C48 1.388(5)
C47 H47 0.9500
C48 C49 1.391(5)
C48 H48 0.9500
C49 C50 1.376(6)
C49 H49 0.9500
C50 C51 1.394(5)
C50 H50 0.9500
C51 H51 0.9500
C52 C57 1.406(5)
C52 C53 1.408(5)
C52 B1 1.655(6)
C53 C54 1.395(6)
C53 H53 0.9500
C54 C55 1.387(6)
C54 H54 0.9500
C55 C56 1.380(7)
C55 H55 0.9500
C56 C57 1.389(5)
C56 H56 0.9500
C57 H57 0.9500
C58 C63 1.393(5)
C58 C59 1.405(5)
C58 B1 1.637(5)
C59 C60 1.393(5)
C59 H59 0.9500
C60 C61 1.375(5)
C60 H60 0.9500
C61 C62 1.372(5)
C61 H61 0.9500
C62 C63 1.382(5)
C62 H62 0.9500
C63 H63 0.9500
C64 C65 1.446(6)
C65 H65A 0.9800
C65 H65B 0.9800
C65 H65C 0.9800

loop_
_geom_torsion_atom_site_label_1
_geom_torsion_atom_site_label_2
_geom_torsion_atom_site_label_3
_geom_torsion_atom_site_label_4
_geom_torsion
C5 N1 C1 C2 -0.1(5)
Ru1 N1 C1 C2 -176.4(3)
N1 C1 C2 C3 -0.1(6)
C1 C2 C3 C4 0.8(6)
C2 C3 C4 C5 -1.3(6)
C1 N1 C5 C4 -0.4(5)
Ru1 N1 C5 C4 176.3(3)
C1 N1 C5 C6 -179.5(3)
Ru1 N1 C5 C6 -2.8(4)
C3 C4 C5 N1 1.1(5)
C3 C4 C5 C6 180.0(4)
N1 C5 C6 C7 5.7(4)
C4 C5 C6 C7 -173.3(3)
N1 C5 C6 C11 -171.2(3)
C4 C5 C6 C11 9.9(6)
C11 C6 C7 C8 -4.3(5)
C5 C6 C7 C8 178.5(4)
C11 C6 C7 Ru1 170.8(3)
C5 C6 C7 Ru1 -6.4(4)
C6 C7 C8 C9 0.3(6)
Ru1 C7 C8 C9 -174.8(4)
C6 C7 C8 C12 176.7(3)
Ru1 C7 C8 C12 1.6(5)
C7 C8 C9 C10 4.1(7)
C12 C8 C9 C10 -171.7(4)
C7 C8 C9 C18 -172.3(5)
C12 C8 C9 C18 11.9(9)
C8 C9 C10 C11 -5.0(7)
C18 C9 C10 C11 171.7(4)
C9 C10 C11 C6 1.0(6)
C9 C10 C11 C17 -176.0(4)
C7 C6 C11 C10 3.6(5)
C5 C6 C11 C10 -179.7(4)
C7 C6 C11 C17 -179.6(4)
C5 C6 C11 C17 -2.9(6)
C16 N2 C12 C13 2.8(5)
Ru1 N2 C12 C13 177.4(3)
C16 N2 C12 C8 -174.2(4)
Ru1 N2 C12 C8 0.4(4)
C7 C8 C12 C13 -177.9(4)
C9 C8 C12 C13 -1.9(8)
C7 C8 C12 N2 -1.2(5)
C9 C8 C12 N2 174.7(5)
N2 C12 C13 C14 -0.8(6)
C8 C12 C13 C14 175.7(4)
C12 C13 C14 C15 -1.3(6)
C13 C14 C15 C16 1.3(6)
C12 N2 C16 C15 -2.9(5)
Ru1 N2 C16 C15 -177.0(3)
C14 C15 C16 N2 0.8(6)
C25 N3 C19 C20 -178.2(4)
Ru1 N3 C19 C20 19.4(6)
C25 N3 C19 C24 1.3(4)
Ru1 N3 C19 C24 -161.1(3)
N3 C19 C20 C21 178.8(3)
C24 C19 C20 C21 -0.7(5)
C19 C20 C21 C22 0.9(5)
C20 C21 C22 C23 -0.9(6)
C21 C22 C23 C24 0.7(5)
C22 C23 C24 N6 -179.3(3)
C22 C23 C24 C19 -0.5(5)
C25 N6 C24 C23 177.7(4)
C38 N6 C24 C23 -8.2(6)
C25 N6 C24 C19 -1.2(4)
C38 N6 C24 C19 172.9(3)
C20 C19 C24 C23 0.5(5)
N3 C19 C24 C23 -179.0(3)
C20 C19 C24 N6 179.5(3)
N3 C19 C24 N6 0.0(4)
C19 N3 C25 N6 -2.1(4)
Ru1 N3 C25 N6 165.1(2)
C19 N3 C25 C26 179.5(3)
Ru1 N3 C25 C26 -13.3(4)
C24 N6 C25 N3 2.1(4)
C38 N6 C25 N3 -171.8(3)
C24 N6 C25 C26 -179.7(3)
C38 N6 C25 C26 6.4(6)
C30 N4 C26 C27 -3.0(5)
Ru1 N4 C26 C27 170.8(3)
C30 N4 C26 C25 179.4(3)
Ru1 N4 C26 C25 -6.8(4)
N3 C25 C26 N4 13.2(4)
N6 C25 C26 N4 -164.9(3)
N3 C25 C26 C27 -164.2(4)
N6 C25 C26 C27 17.7(6)
N4 C26 C27 C28 2.0(6)
C25 C26 C27 C28 179.1(4)
C26 C27 C28 C29 0.1(6)
C27 C28 C29 C30 -1.3(6)
C26 N4 C30 C29 1.7(5)
Ru1 N4 C30 C29 -172.0(3)
C26 N4 C30 C31 -177.5(3)
Ru1 N4 C30 C31 8.7(4)
C28 C29 C30 N4 0.4(6)
C28 C29 C30 C31 179.5(4)
C37 N5 C31 N7 -0.5(4)
Ru1 N5 C31 N7 -179.5(2)
C37 N5 C31 C30 174.1(3)
Ru1 N5 C31 C30 -4.8(4)
C32 N7 C31 N5 0.8(4)
C39 N7 C31 N5 -176.1(3)
C32 N7 C31 C30 -173.1(4)
C39 N7 C31 C30 10.1(6)
N4 C30 C31 N5 -2.2(5)
C29 C30 C31 N5 178.6(4)
N4 C30 C31 N7 171.2(3)
C29 C30 C31 N7 -7.9(7)
C31 N7 C32 C33 179.0(4)
C39 N7 C32 C33 -4.1(6)
C31 N7 C32 C37 -0.7(4)
C39 N7 C32 C37 176.3(3)
N7 C32 C33 C34 179.5(4)
C37 C32 C33 C34 -0.9(5)
C32 C33 C34 C35 -0.5(6)
C33 C34 C35 C36 1.4(6)
C34 C35 C36 C37 -0.8(6)
C31 N5 C37 C36 179.2(3)
Ru1 N5 C37 C36 -2.3(6)
C31 N5 C37 C32 0.1(4)
Ru1 N5 C37 C32 178.6(3)
C35 C36 C37 N5 -179.6(3)
C35 C36 C37 C32 -0.6(5)
N7 C32 C37 N5 0.3(4)
C33 C32 C37 N5 -179.3(3)
N7 C32 C37 C36 -178.8(3)
C33 C32 C37 C36 1.5(5)
C45 C40 C41 C42 -4.1(5)
B1 C40 C41 C42 178.1(4)
C40 C41 C42 C43 3.4(6)
C41 C42 C43 C44 -0.1(6)
C42 C43 C44 C45 -2.0(6)
C41 C40 C45 C44 1.9(5)
B1 C40 C45 C44 179.5(4)
C43 C44 C45 C40 1.1(6)
C51 C46 C47 C48 -0.2(6)
B1 C46 C47 C48 178.2(3)
C46 C47 C48 C49 0.3(6)
C47 C48 C49 C50 0.2(6)
C48 C49 C50 C51 -0.8(6)
C49 C50 C51 C46 1.0(6)
C47 C46 C51 C50 -0.5(5)
B1 C46 C51 C50 -178.8(3)
C57 C52 C53 C54 2.2(6)
B1 C52 C53 C54 -175.9(3)
C52 C53 C54 C55 -1.3(6)
C53 C54 C55 C56 0.2(6)
C54 C55 C56 C57 -0.2(6)
C55 C56 C57 C52 1.2(6)
C53 C52 C57 C56 -2.0(5)
B1 C52 C57 C56 175.9(3)
C63 C58 C59 C60 1.1(6)
B1 C58 C59 C60 -178.2(4)
C58 C59 C60 C61 -1.4(7)
C59 C60 C61 C62 0.4(6)
C60 C61 C62 C63 0.7(6)
C61 C62 C63 C58 -1.0(6)
C59 C58 C63 C62 0.1(6)
B1 C58 C63 C62 179.4(4)
C63 C58 B1 C40 61.6(5)
C59 C58 B1 C40 -119.1(4)
C63 C58 B1 C46 -179.4(3)
C59 C58 B1 C46 -0.1(5)
C63 C58 B1 C52 -61.0(4)
C59 C58 B1 C52 118.3(4)
C45 C40 B1 C58 -3.6(5)
C41 C40 B1 C58 173.9(3)
C45 C40 B1 C46 -123.8(4)
C41 C40 B1 C46 53.7(4)
C45 C40 B1 C52 115.8(4)
C41 C40 B1 C52 -66.8(4)
C47 C46 B1 C58 -80.0(4)
C51 C46 B1 C58 98.2(4)
C47 C46 B1 C40 40.5(5)
C51 C46 B1 C40 -141.3(4)
C47 C46 B1 C52 163.0(3)
C51 C46 B1 C52 -18.8(5)
C57 C52 B1 C58 141.1(3)
C53 C52 B1 C58 -41.0(4)
C57 C52 B1 C40 19.8(5)
C53 C52 B1 C40 -162.4(3)
C57 C52 B1 C46 -100.0(4)
C53 C52 B1 C46 77.8(4)
